data_4513017
loop_
_publ_author_name
'Suhonen, Aku'
'Morgan, Ian S.'
'Nauha, Elisa'
'Helttunen, Kaisa'
'Tuononen, Heikki M.'
'Nissinen, Maija'

_publ_section_title
;
 Effect of a Rigid Sulfonamide Bond on Molecular Folding: A Case Study
;
_journal_issue 6
_journal_name_full 'Crystal Growth &amp; Design'
_journal_page_first 2602
_journal_paper_doi 10.1021/acs.cgd.5b00424
_journal_volume 15
_journal_year 2015
_chemical_formula_moiety 'C32 H26 N4 O6 S2'
_chemical_formula_sum 'C32 H26 N4 O6 S2'
_chemical_formula_weight 626.69
_chemical_name_systematic
; 
 ? 
;
_space_group_IT_number 15
_symmetry_cell_setting monoclinic
_symmetry_space_group_name_Hall '-C 2yc'
_symmetry_space_group_name_H-M 'C 1 2/c 1'
_atom_sites_solution_hydrogens geom
_atom_sites_solution_primary direct
_atom_sites_solution_secondary difmap
_audit_creation_method SHELXL-97
_cell_angle_alpha 90.00
_cell_angle_beta 106.985(3)
_cell_angle_gamma 90.00
_cell_formula_units_Z 4
_cell_length_a 24.758(2)
_cell_length_b 6.9874(5)
_cell_length_c 21.0600(12)
_cell_measurement_temperature 173(2)
_cell_volume 3484.3(4)
_computing_structure_refinement 'SHELXL-97 (Sheldrick, 1997)'
_computing_structure_solution 'SHELXS-97 (Sheldrick, 1990)'
_diffrn_ambient_temperature 173(2)
_diffrn_measured_fraction_theta_full 0.970
_diffrn_measured_fraction_theta_max 0.970
_diffrn_radiation_monochromator graphite
_diffrn_radiation_source 'fine-focus sealed tube'
_diffrn_radiation_type CuK\a
_diffrn_radiation_wavelength 1.54178
_diffrn_reflns_av_R_equivalents 0.0449
_diffrn_reflns_av_sigmaI/netI 0.0454
_diffrn_reflns_limit_h_max 29
_diffrn_reflns_limit_h_min -28
_diffrn_reflns_limit_k_max 8
_diffrn_reflns_limit_k_min -7
_diffrn_reflns_limit_l_max 24
_diffrn_reflns_limit_l_min -24
_diffrn_reflns_number 4899
_diffrn_reflns_theta_full 66.47
_diffrn_reflns_theta_max 66.47
_diffrn_reflns_theta_min 3.73
_exptl_absorpt_coefficient_mu 1.762
_exptl_absorpt_correction_T_max 0.9656
_exptl_absorpt_correction_T_min 0.6978
_exptl_absorpt_correction_type multi-scan
_exptl_absorpt_process_details
;
Denzo (otwinowski, Borek, Majewski & Minor, 2003)
;
_exptl_crystal_colour colorless
_exptl_crystal_density_diffrn 1.195
_exptl_crystal_density_method 'not measured'
_exptl_crystal_description plate
_exptl_crystal_F_000 1304
_exptl_crystal_size_max 0.22
_exptl_crystal_size_mid 0.14
_exptl_crystal_size_min 0.02
_platon_squeeze_details
;
Voids contain disordered hexane and/or ethyl acetate.
;
_refine_diff_density_max 0.197
_refine_diff_density_min -0.270
_refine_diff_density_rms 0.042
_refine_ls_extinction_method none
_refine_ls_goodness_of_fit_ref 1.050
_refine_ls_hydrogen_treatment mixed
_refine_ls_matrix_type full
_refine_ls_number_parameters 206
_refine_ls_number_reflns 2984
_refine_ls_number_restraints 0
_refine_ls_restrained_S_all 1.050
_refine_ls_R_factor_all 0.0652
_refine_ls_R_factor_gt 0.0469
_refine_ls_shift/su_max 0.000
_refine_ls_shift/su_mean 0.000
_refine_ls_structure_factor_coef Fsqd
_refine_ls_weighting_details 'calc w=1/[\s^2^(Fo^2^)+(0.0641P)^2^+1.5343P] where P=(Fo^2^+2Fc^2^)/3'
_refine_ls_weighting_scheme calc
_refine_ls_wR_factor_gt 0.1216
_refine_ls_wR_factor_ref 0.1308
_reflns_number_gt 2189
_reflns_number_total 2984
_reflns_threshold_expression >2sigma(I)
_cod_data_source_file cg5b00424_si_002.cif
_cod_data_source_block 1_Solvate_I
_cod_depositor_comments 'Adding full bibliography for 4513017--4513020.cif.'
_cod_original_sg_symbol_H-M C2/c
_cod_database_code 4513017

loop_
_symmetry_equiv_pos_as_xyz
'x, y, z'
'-x, y, -z+1/2'
'x+1/2, y+1/2, z'
'-x+1/2, y+1/2, -z+1/2'
'-x, -y, -z'
'x, -y, z-1/2'
'-x+1/2, -y+1/2, -z'
'x+1/2, -y+1/2, z-1/2'

loop_
_atom_site_label
_atom_site_type_symbol
_atom_site_fract_x
_atom_site_fract_y
_atom_site_fract_z
_atom_site_U_iso_or_equiv
_atom_site_adp_type
_atom_site_occupancy
_atom_site_symmetry_multiplicity
_atom_site_calc_flag
_atom_site_refinement_flags
C1 C 0.30442(11) 1.1554(4) -0.05223(14) 0.0550(7) Uani 1 1 d .
H1 H 0.3221 1.0340 -0.0417 0.066 Uiso 1 1 calc R
C2 C 0.24728(12) 1.1654(5) -0.08646(16) 0.0667(8) Uani 1 1 d .
H2 H 0.2260 1.0514 -0.0994 0.080 Uiso 1 1 calc R
C3 C 0.22168(13) 1.3406(5) -0.10151(16) 0.0707(8) Uani 1 1 d .
H3 H 0.1827 1.3482 -0.1252 0.085 Uiso 1 1 calc R
C4 C 0.25260(14) 1.5052(5) -0.08221(16) 0.0733(9) Uani 1 1 d .
H4 H 0.2346 1.6262 -0.0922 0.088 Uiso 1 1 calc R
C5 C 0.30919(12) 1.4967(4) -0.04863(14) 0.0621(7) Uani 1 1 d .
H5 H 0.3302 1.6113 -0.0358 0.074 Uiso 1 1 calc R
C6 C 0.33574(11) 1.3197(3) -0.03346(13) 0.0506(6) Uani 1 1 d .
C7 C 0.39753(11) 1.3194(3) 0.00273(13) 0.0497(6) Uani 1 1 d .
C8 C 0.47504(10) 1.1053(3) 0.06659(12) 0.0478(6) Uani 1 1 d .
C9 C 0.52082(11) 1.2287(4) 0.07541(14) 0.0564(7) Uani 1 1 d .
H9 H 0.5150 1.3571 0.0600 0.068 Uiso 1 1 calc R
C10 C 0.57485(11) 1.1637(4) 0.10662(15) 0.0648(8) Uani 1 1 d .
H10 H 0.6058 1.2494 0.1136 0.078 Uiso 1 1 calc R
C11 C 0.58445(11) 0.9776(4) 0.12765(14) 0.0640(8) Uani 1 1 d .
H11 H 0.6219 0.9348 0.1483 0.077 Uiso 1 1 calc R
C12 C 0.53963(11) 0.8526(4) 0.11871(14) 0.0584(7) Uani 1 1 d .
H12 H 0.5462 0.7234 0.1329 0.070 Uiso 1 1 calc R
C13 C 0.48517(10) 0.9157(4) 0.08907(12) 0.0489(6) Uani 1 1 d .
C14 C 0.45961(10) 0.6256(3) 0.20233(12) 0.0467(6) Uani 1 1 d .
C15 C 0.5000 0.7266(4) 0.2500 0.0431(7) Uani 1 2 d S
H15 H 0.5000 0.8625 0.2500 0.052 Uiso 1 2 calc SR
C18 C 0.5000 0.3302(5) 0.2500 0.0831(15) Uani 1 2 d S
H18 H 0.5000 0.1942 0.2500 0.100 Uiso 1 2 calc SR
C19 C 0.45945(13) 0.4269(4) 0.20162(14) 0.0652(8) Uani 1 1 d .
H19 H 0.4319 0.3587 0.1684 0.078 Uiso 1 1 calc R
N1 N 0.41857(9) 1.1572(3) 0.03516(11) 0.0517(5) Uani 1 1 d .
H1N H 0.3946(12) 1.067(4) 0.0339(14) 0.062 Uiso 1 1 d .
N2 N 0.43687(9) 0.7903(3) 0.07943(11) 0.0520(5) Uani 1 1 d .
H2N H 0.4353(12) 0.693(4) 0.0523(15) 0.062 Uiso 1 1 d .
O1 O 0.42720(8) 1.4602(2) 0.00214(10) 0.0631(5) Uani 1 1 d .
O2 O 0.40455(7) 0.9404(3) 0.16698(9) 0.0588(5) Uani 1 1 d .
O3 O 0.36189(8) 0.6373(3) 0.11409(10) 0.0707(6) Uani 1 1 d .
S1 S 0.40998(2) 0.75629(9) 0.13984(3) 0.0517(2) Uani 1 1 d .

loop_
_atom_site_aniso_label
_atom_site_aniso_U_11
_atom_site_aniso_U_22
_atom_site_aniso_U_33
_atom_site_aniso_U_23
_atom_site_aniso_U_13
_atom_site_aniso_U_12
C1 0.0490(14) 0.0497(15) 0.0645(17) 0.0007(12) 0.0141(13) -0.0032(12)
C2 0.0482(15) 0.0710(19) 0.077(2) 0.0002(15) 0.0112(14) -0.0103(15)
C3 0.0496(16) 0.088(2) 0.070(2) 0.0080(16) 0.0106(14) 0.0072(17)
C4 0.0676(19) 0.069(2) 0.082(2) 0.0171(17) 0.0203(16) 0.0174(17)
C5 0.0646(17) 0.0518(16) 0.0689(18) 0.0100(13) 0.0182(15) 0.0014(14)
C6 0.0531(15) 0.0460(14) 0.0524(15) 0.0038(11) 0.0148(12) -0.0048(12)
C7 0.0549(15) 0.0369(13) 0.0563(15) -0.0023(11) 0.0147(12) -0.0081(12)
C8 0.0452(13) 0.0458(14) 0.0510(14) 0.0005(11) 0.0119(11) -0.0077(11)
C9 0.0504(14) 0.0517(15) 0.0661(17) -0.0006(13) 0.0152(13) -0.0120(12)
C10 0.0470(15) 0.073(2) 0.076(2) -0.0030(15) 0.0194(14) -0.0153(14)
C11 0.0443(14) 0.079(2) 0.0682(18) 0.0051(15) 0.0166(13) -0.0006(14)
C12 0.0533(16) 0.0628(17) 0.0593(17) 0.0086(13) 0.0168(13) 0.0060(14)
C13 0.0478(13) 0.0456(14) 0.0506(14) 0.0008(11) 0.0099(11) -0.0092(11)
C14 0.0498(14) 0.0413(13) 0.0468(14) 0.0024(10) 0.0104(11) -0.0045(11)
C15 0.0435(17) 0.0288(16) 0.056(2) 0.000 0.0129(15) 0.000
C18 0.125(4) 0.030(2) 0.076(3) 0.000 0.001(3) 0.000
C19 0.094(2) 0.0388(15) 0.0534(16) -0.0032(12) 0.0062(15) -0.0131(15)
N1 0.0482(12) 0.0451(12) 0.0562(13) 0.0052(10) 0.0064(10) -0.0153(10)
N2 0.0548(12) 0.0408(12) 0.0539(13) 0.0014(9) 0.0058(10) -0.0086(10)
O1 0.0596(11) 0.0386(9) 0.0915(14) 0.0032(9) 0.0225(10) -0.0114(9)
O2 0.0492(10) 0.0541(11) 0.0709(12) 0.0072(9) 0.0140(9) 0.0104(8)
O3 0.0511(10) 0.0823(14) 0.0675(12) 0.0114(10) -0.0002(9) -0.0264(10)
S1 0.0424(3) 0.0508(4) 0.0558(4) 0.0079(3) 0.0047(3) -0.0070(3)

loop_
_atom_type_symbol
_atom_type_description
_atom_type_scat_dispersion_real
_atom_type_scat_dispersion_imag
_atom_type_scat_source
C C 0.0181 0.0091 'International Tables Vol C Tables 4.2.6.8 and 6.1.1.4'
H H 0.0000 0.0000 'International Tables Vol C Tables 4.2.6.8 and 6.1.1.4'
N N 0.0311 0.0180 'International Tables Vol C Tables 4.2.6.8 and 6.1.1.4'
O O 0.0492 0.0322 'International Tables Vol C Tables 4.2.6.8 and 6.1.1.4'
S S 0.3331 0.5567 'International Tables Vol C Tables 4.2.6.8 and 6.1.1.4'

loop_
_geom_angle_atom_site_label_1
_geom_angle_atom_site_label_2
_geom_angle_atom_site_label_3
_geom_angle
_geom_angle_site_symmetry_1
_geom_angle_site_symmetry_3
C6 C1 C2 120.7(3) . .
C6 C1 H1 119.7 . .
C2 C1 H1 119.7 . .
C3 C2 C1 119.7(3) . .
C3 C2 H2 120.1 . .
C1 C2 H2 120.1 . .
C2 C3 C4 119.9(3) . .
C2 C3 H3 120.1 . .
C4 C3 H3 120.1 . .
C5 C4 C3 120.8(3) . .
C5 C4 H4 119.6 . .
C3 C4 H4 119.6 . .
C4 C5 C6 119.9(3) . .
C4 C5 H5 120.1 . .
C6 C5 H5 120.1 . .
C1 C6 C5 119.1(3) . .
C1 C6 C7 123.5(2) . .
C5 C6 C7 117.5(2) . .
O1 C7 N1 122.3(2) . .
O1 C7 C6 121.3(2) . .
N1 C7 C6 116.5(2) . .
C9 C8 C13 118.7(2) . .
C9 C8 N1 124.1(2) . .
C13 C8 N1 117.1(2) . .
C10 C9 C8 119.8(3) . .
C10 C9 H9 120.1 . .
C8 C9 H9 120.1 . .
C11 C10 C9 121.1(3) . .
C11 C10 H10 119.4 . .
C9 C10 H10 119.4 . .
C10 C11 C12 119.9(3) . .
C10 C11 H11 120.0 . .
C12 C11 H11 120.0 . .
C11 C12 C13 119.9(3) . .
C11 C12 H12 120.0 . .
C13 C12 H12 120.0 . .
C12 C13 C8 120.5(2) . .
C12 C13 N2 121.8(2) . .
C8 C13 N2 117.7(2) . .
C15 C14 C19 121.1(2) . .
C15 C14 S1 118.28(19) . .
C19 C14 S1 120.6(2) . .
C14 C15 C14 118.8(3) . 2_655
C14 C15 H15 120.6 . .
C14 C15 H15 120.6 2_655 .
C19 C18 C19 121.4(3) 2_655 .
C19 C18 H18 119.3 2_655 .
C19 C18 H18 119.3 . .
C18 C19 C14 118.9(3) . .
C18 C19 H19 120.6 . .
C14 C19 H19 120.6 . .
C7 N1 C8 129.7(2) . .
C7 N1 H1N 116.1(18) . .
C8 N1 H1N 114.0(18) . .
C13 N2 S1 119.45(18) . .
C13 N2 H2N 115.9(19) . .
S1 N2 H2N 116.4(18) . .
O3 S1 O2 120.80(12) . .
O3 S1 N2 106.08(12) . .
O2 S1 N2 106.91(11) . .
O3 S1 C14 107.69(12) . .
O2 S1 C14 107.03(11) . .
N2 S1 C14 107.76(11) . .

loop_
_geom_bond_atom_site_label_1
_geom_bond_atom_site_label_2
_geom_bond_distance
_geom_bond_site_symmetry_2
C1 C6 1.377(3) .
C1 C2 1.389(4) .
C1 H1 0.9500 .
C2 C3 1.372(4) .
C2 H2 0.9500 .
C3 C4 1.376(4) .
C3 H3 0.9500 .
C4 C5 1.374(4) .
C4 H4 0.9500 .
C5 C6 1.393(4) .
C5 H5 0.9500 .
C6 C7 1.497(4) .
C7 O1 1.230(3) .
C7 N1 1.347(3) .
C8 C9 1.393(3) .
C8 C13 1.405(3) .
C8 N1 1.408(3) .
C9 C10 1.384(4) .
C9 H9 0.9500 .
C10 C11 1.372(4) .
C10 H10 0.9500 .
C11 C12 1.382(4) .
C11 H11 0.9500 .
C12 C13 1.382(3) .
C12 H12 0.9500 .
C13 N2 1.448(3) .
C14 C15 1.385(3) .
C14 C19 1.389(3) .
C14 S1 1.769(2) .
C15 C14 1.385(3) 2_655
C15 H15 0.9500 .
C18 C19 1.380(3) 2_655
C18 C19 1.380(3) .
C18 H18 0.9500 .
C19 H19 0.9500 .
N1 H1N 0.86(3) .
N2 S1 1.616(2) .
N2 H2N 0.88(3) .
O2 S1 1.4299(19) .
O3 S1 1.4234(18) .

loop_
_geom_hbond_atom_site_label_D
_geom_hbond_atom_site_label_H
_geom_hbond_atom_site_label_A
_geom_hbond_distance_DH
_geom_hbond_distance_HA
_geom_hbond_distance_DA
_geom_hbond_angle_DHA
_geom_hbond_site_symmetry_A
N1 H1N N2 0.86(3) 2.27(3) 2.721(3) 112(2) .
N2 H2N O1 0.88(3) 1.92(3) 2.793(3) 172(3) 1_545

loop_
_geom_torsion_atom_site_label_1
_geom_torsion_atom_site_label_2
_geom_torsion_atom_site_label_3
_geom_torsion_atom_site_label_4
_geom_torsion
_geom_torsion_site_symmetry_1
_geom_torsion_site_symmetry_4
C6 C1 C2 C3 -0.3(4) . .
C1 C2 C3 C4 -0.5(5) . .
C2 C3 C4 C5 0.8(5) . .
C3 C4 C5 C6 -0.4(5) . .
C2 C1 C6 C5 0.7(4) . .
C2 C1 C6 C7 -179.2(3) . .
C4 C5 C6 C1 -0.4(4) . .
C4 C5 C6 C7 179.5(3) . .
C1 C6 C7 O1 159.0(3) . .
C5 C6 C7 O1 -21.0(4) . .
C1 C6 C7 N1 -20.5(4) . .
C5 C6 C7 N1 159.6(2) . .
C13 C8 C9 C10 -0.8(4) . .
N1 C8 C9 C10 -179.6(3) . .
C8 C9 C10 C11 1.7(4) . .
C9 C10 C11 C12 -1.1(4) . .
C10 C11 C12 C13 -0.5(4) . .
C11 C12 C13 C8 1.4(4) . .
C11 C12 C13 N2 -179.2(2) . .
C9 C8 C13 C12 -0.7(4) . .
N1 C8 C13 C12 178.2(2) . .
C9 C8 C13 N2 179.9(2) . .
N1 C8 C13 N2 -1.2(3) . .
C19 C14 C15 C14 -0.42(19) . 2_655
S1 C14 C15 C14 -177.6(2) . 2_655
C19 C18 C19 C14 -0.40(19) 2_655 .
C15 C14 C19 C18 0.8(4) . .
S1 C14 C19 C18 177.91(17) . .
O1 C7 N1 C8 -7.7(4) . .
C6 C7 N1 C8 171.7(2) . .
C9 C8 N1 C7 7.0(4) . .
C13 C8 N1 C7 -171.8(2) . .
C12 C13 N2 S1 83.0(3) . .
C8 C13 N2 S1 -97.5(2) . .
C13 N2 S1 O3 176.66(19) . .
C13 N2 S1 O2 46.5(2) . .
C13 N2 S1 C14 -68.2(2) . .
C15 C14 S1 O3 -157.66(16) . .
C19 C14 S1 O3 25.2(3) . .
C15 C14 S1 O2 -26.4(2) . .
C19 C14 S1 O2 156.4(2) . .
C15 C14 S1 N2 88.30(18) . .
C19 C14 S1 N2 -88.9(2) . .

loop_
_platon_squeeze_void_nr
_platon_squeeze_void_average_x
_platon_squeeze_void_average_y
_platon_squeeze_void_average_z
_platon_squeeze_void_volume
_platon_squeeze_void_count_electrons
_platon_squeeze_void_content
1 0.250 -0.051 0.250 196 49 ' '
2 0.750 -0.033 0.250 196 49 ' '
3 0.250 -0.017 0.750 196 49 ' '
4 0.750 -0.025 0.750 196 49 ' '
